data_7718227
loop_
_publ_author_name
'Anzai, Togo'
'Sugamata, Koh'
'Sasamori, Takahiro'

_publ_section_title
;
 Monomeric tri-coordinated bis(ferrocenyl)haloalumanes.
;
_journal_issue 4
_journal_name_full 'Dalton transactions (Cambridge, England : 2003)'
_journal_page_first 1360
_journal_page_last 1364
_journal_paper_doi 10.1039/d4dt03233k
_journal_volume 54
_journal_year 2025
_chemical_formula_moiety 'C76 H98 Al Cl Fe2'
_chemical_formula_sum 'C76 H98 Al Cl Fe2'
_chemical_formula_weight 1185.67
_space_group_crystal_system monoclinic
_space_group_IT_number 14
_space_group_name_Hall '-P 2ybc'
_space_group_name_H-M_alt 'P 1 21/c 1'
_atom_sites_solution_hydrogens geom
_audit_block_doi 10.5517/ccdc.csd.cc2lm4lz
_audit_creation_method SHELXL-2018/1
_audit_update_record
;
2024-11-11 deposited with the CCDC.	2025-01-03 downloaded from the CCDC.
;
_cell_angle_alpha 90
_cell_angle_beta 100.582(3)
_cell_angle_gamma 90
_cell_formula_units_Z 4
_cell_length_a 27.6731(12)
_cell_length_b 22.0774(6)
_cell_length_c 11.0682(3)
_cell_measurement_reflns_used 14142
_cell_measurement_temperature 103(2)
_cell_measurement_theta_max 17.8710
_cell_measurement_theta_min 1.5300
_cell_volume 6647.1(4)
_computing_cell_refinement 'CrysAlisPro 1.171.41.93a (Rigaku Oxford Diffraction, 2020)'
_computing_data_collection SCXRD
_computing_data_reduction 'CrysAlisPro 1.171.41.93a (Rigaku Oxford Diffraction, 2020)'
_computing_molecular_graphics 'Yadokari-XG 2011 (Wakita Nemoto et al., 2011)'
_computing_publication_material 'Yadokari-XG 2011 (Wakita Nemoto et al., 2011)'
_computing_structure_refinement 'SHELXL-2018/3 (Sheldrick, 2018)'
_computing_structure_solution 'SHELXT 2018/2 (Sheldrick, 2018)'
_diffrn_ambient_temperature 103(2)
_diffrn_measured_fraction_theta_full 0.999
_diffrn_measured_fraction_theta_max 0.999
_diffrn_measurement_device_type 'PILATUS3 X CdTe 1M'
_diffrn_measurement_method 'Oscillation Photograph'
_diffrn_radiation_type Synchrotron
_diffrn_radiation_wavelength 0.4139
_diffrn_reflns_av_R_equivalents 0.1754
_diffrn_reflns_av_unetI/netI 0.0761
_diffrn_reflns_Laue_measured_fraction_full 0.999
_diffrn_reflns_Laue_measured_fraction_max 0.999
_diffrn_reflns_limit_h_max 35
_diffrn_reflns_limit_h_min -35
_diffrn_reflns_limit_k_max 28
_diffrn_reflns_limit_k_min -28
_diffrn_reflns_limit_l_max 14
_diffrn_reflns_limit_l_min -14
_diffrn_reflns_number 146241
_diffrn_reflns_point_group_measured_fraction_full 0.999
_diffrn_reflns_point_group_measured_fraction_max 0.999
_diffrn_reflns_theta_full 14.379
_diffrn_reflns_theta_max 15.591
_diffrn_reflns_theta_min 1.530
_diffrn_source 'synchrotron radiation SPring-8 BL02B1'
_exptl_absorpt_coefficient_mu 0.130
_exptl_absorpt_correction_T_max 0.999
_exptl_absorpt_correction_T_min 0.999
_exptl_absorpt_correction_type multi-scan
_exptl_absorpt_process_details
;
CrysAlisPro 1.171.42.90a (Rigaku Oxford Diffraction, 2023)
Empirical absorption correction using spherical harmonics,
implemented in SCALE3 ABSPACK scaling algorithm.
;
_exptl_crystal_colour orange
_exptl_crystal_density_diffrn 1.185
_exptl_crystal_description prism
_exptl_crystal_F_000 2544
_exptl_crystal_size_max 0.010
_exptl_crystal_size_mid 0.010
_exptl_crystal_size_min 0.010
_refine_diff_density_max 0.836
_refine_diff_density_min -0.891
_refine_diff_density_rms 0.076
_refine_ls_extinction_method none
_refine_ls_goodness_of_fit_ref 1.124
_refine_ls_hydrogen_treatment constr
_refine_ls_matrix_type full
_refine_ls_number_parameters 805
_refine_ls_number_reflns 15228
_refine_ls_number_restraints 0
_refine_ls_restrained_S_all 1.124
_refine_ls_R_factor_all 0.1349
_refine_ls_R_factor_gt 0.0832
_refine_ls_shift/su_max 0.001
_refine_ls_shift/su_mean 0.000
_refine_ls_structure_factor_coef Fsqd
_refine_ls_weighting_details 'w=1/[\s^2^(Fo^2^)+21.7338P] where P=(Fo^2^+2Fc^2^)/3'
_refine_ls_weighting_scheme calc
_refine_ls_wR_factor_gt 0.1609
_refine_ls_wR_factor_ref 0.1827
_reflns_Friedel_coverage 0.000
_reflns_number_gt 9695
_reflns_number_total 15228
_reflns_threshold_expression 'I > 2\s(I)'
_cod_data_source_file d4dt03233k3.cif
_cod_data_source_block 3a
_cod_original_sg_symbol_H-M 'P 21/c'
_cod_database_code 7718227
_shelx_shelxl_version_number 2018/1
_shelx_space_group_comment
;
The symmetry employed for this shelxl refinement is uniquely defined
by the following loop, which should always be used as a source of
symmetry information in preference to the above space-group names.
They are only intended as comments.
;
_shelx_estimated_absorpt_t_min 0.999
_shelx_estimated_absorpt_t_max 0.999

loop_
_space_group_symop_operation_xyz
'x, y, z'
'-x, y+1/2, -z+1/2'
'-x, -y, -z'
'x, -y-1/2, z-1/2'

loop_
_atom_site_label
_atom_site_type_symbol
_atom_site_fract_x
_atom_site_fract_y
_atom_site_fract_z
_atom_site_U_iso_or_equiv
_atom_site_adp_type
_atom_site_occupancy
_atom_site_site_symmetry_order
_atom_site_calc_flag
_atom_site_refinement_flags_posn
_atom_site_refinement_flags_adp
_atom_site_refinement_flags_occupancy
_atom_site_disorder_assembly
_atom_site_disorder_group
Al1 Al 0.25880(6) 0.49565(6) 0.68429(12) 0.0358(3) Uani 1 1 d . . . . .
Cl1 Cl 0.26657(5) 0.40146(5) 0.72460(11) 0.0453(3) Uani 1 1 d . . . . .
C1 C 0.27536(19) 0.5482(2) 0.8284(4) 0.0369(11) Uani 1 1 d . . . . .
C2 C 0.24672(19) 0.5463(2) 0.9279(4) 0.0387(11) Uani 1 1 d . . . . .
C3 C 0.2675(2) 0.5897(2) 1.0183(4) 0.0439(13) Uani 1 1 d . . . . .
H1 H 0.255573 0.598674 1.091468 0.053 Uiso 1 1 calc R U . . .
C4 C 0.30887(19) 0.6172(2) 0.9817(4) 0.0392(11) Uani 1 1 d . . . . .
H2 H 0.329529 0.646954 1.026721 0.047 Uiso 1 1 calc R U . . .
C5 C 0.31417(18) 0.5923(2) 0.8643(4) 0.0356(11) Uani 1 1 d . . . . .
Fe1 Fe 0.31928(3) 0.52581(3) 0.99744(6) 0.0424(2) Uani 1 1 d . . . . .
C6 C 0.3244(3) 0.4424(3) 1.0856(6) 0.077(2) Uani 1 1 d . . . . .
H3 H 0.298029 0.415807 1.092476 0.092 Uiso 1 1 calc R U . . .
C7 C 0.3429(3) 0.4891(3) 1.1703(5) 0.069(2) Uani 1 1 d . . . . .
H4 H 0.331024 0.499481 1.242804 0.083 Uiso 1 1 calc R U . . .
C8 C 0.3828(2) 0.5175(3) 1.1262(4) 0.0572(17) Uani 1 1 d . . . . .
H5 H 0.402297 0.549815 1.165368 0.069 Uiso 1 1 calc R U . . .
C9 C 0.3885(2) 0.4895(3) 1.0147(4) 0.0604(18) Uani 1 1 d . . . . .
H6 H 0.411913 0.499609 0.965135 0.072 Uiso 1 1 calc R U . . .
C10 C 0.3514(3) 0.4421(3) 0.9906(6) 0.075(2) Uani 1 1 d . . . . .
H7 H 0.346435 0.415467 0.922008 0.090 Uiso 1 1 calc R U . . .
C11 C 0.1991(2) 0.5151(2) 0.9236(4) 0.0404(12) Uani 1 1 d . . . . .
C12 C 0.1940(2) 0.4518(2) 0.9365(5) 0.0466(13) Uani 1 1 d . . . . .
H8 H 0.222505 0.426965 0.948505 0.056 Uiso 1 1 calc R U . . .
C13 C 0.1480(2) 0.4249(2) 0.9319(4) 0.0445(13) Uani 1 1 d . . . . .
C14 C 0.1069(2) 0.4623(2) 0.9136(4) 0.0468(12) Uani 1 1 d . . . . .
H9 H 0.075471 0.444512 0.911912 0.056 Uiso 1 1 calc R U . . .
C15 C 0.1098(2) 0.5252(2) 0.8974(4) 0.0424(12) Uani 1 1 d . . . . .
C16 C 0.1565(2) 0.5501(2) 0.9035(4) 0.0431(12) Uani 1 1 d . . . . .
H10 H 0.159348 0.592596 0.893599 0.052 Uiso 1 1 calc R U . . .
C17 C 0.1431(2) 0.3551(2) 0.9468(5) 0.0488(13) Uani 1 1 d . . . . .
C18 C 0.1884(3) 0.3291(2) 1.0322(5) 0.0633(17) Uani 1 1 d . . . . .
H11 H 0.218039 0.339159 0.999812 0.095 Uiso 1 1 calc R U . . .
H12 H 0.190735 0.346576 1.114490 0.095 Uiso 1 1 calc R U . . .
H13 H 0.185213 0.284990 1.036914 0.095 Uiso 1 1 calc R U . . .
C19 C 0.0971(3) 0.3387(3) 0.9996(6) 0.074(2) Uani 1 1 d . . . . .
H14 H 0.067834 0.354944 0.946058 0.111 Uiso 1 1 calc R U . . .
H15 H 0.094321 0.294515 1.004473 0.111 Uiso 1 1 calc R U . . .
H16 H 0.099842 0.356101 1.082048 0.111 Uiso 1 1 calc R U . . .
C20 C 0.1388(2) 0.3249(2) 0.8190(5) 0.0572(15) Uani 1 1 d . . . . .
H17 H 0.110039 0.341063 0.763492 0.086 Uiso 1 1 calc R U . . .
H18 H 0.168511 0.333440 0.785517 0.086 Uiso 1 1 calc R U . . .
H19 H 0.135188 0.280982 0.827223 0.086 Uiso 1 1 calc R U . . .
C21 C 0.0634(2) 0.5650(3) 0.8779(6) 0.0584(15) Uani 1 1 d . . . . .
C22 C 0.0460(3) 0.5693(3) 1.0021(7) 0.087(2) Uani 1 1 d . . . . .
H20 H 0.071828 0.588183 1.062952 0.131 Uiso 1 1 calc R U . . .
H21 H 0.016093 0.593907 0.992515 0.131 Uiso 1 1 calc R U . . .
H22 H 0.039169 0.528584 1.029786 0.131 Uiso 1 1 calc R U . . .
C23 C 0.0234(3) 0.5357(3) 0.7822(8) 0.089(2) Uani 1 1 d . . . . .
H23 H 0.034681 0.533108 0.703394 0.133 Uiso 1 1 calc R U . . .
H24 H 0.016496 0.494880 0.809473 0.133 Uiso 1 1 calc R U . . .
H25 H -0.006580 0.560203 0.772203 0.133 Uiso 1 1 calc R U . . .
C24 C 0.0728(3) 0.6298(3) 0.8352(8) 0.085(2) Uani 1 1 d . . . . .
H26 H 0.098392 0.649036 0.896061 0.127 Uiso 1 1 calc R U . . .
H27 H 0.083591 0.627973 0.755783 0.127 Uiso 1 1 calc R U . . .
H28 H 0.042418 0.653484 0.826749 0.127 Uiso 1 1 calc R U . . .
C25 C 0.35255(18) 0.6118(2) 0.7943(4) 0.0382(11) Uani 1 1 d . . . . .
C26 C 0.34056(17) 0.6193(2) 0.6658(4) 0.0342(10) Uani 1 1 d . . . . .
H29 H 0.308585 0.608686 0.623963 0.041 Uiso 1 1 calc R U . . .
C27 C 0.37475(17) 0.6423(2) 0.5984(4) 0.0352(10) Uani 1 1 d . . . . .
C28 C 0.42164(18) 0.6562(2) 0.6631(4) 0.0419(12) Uani 1 1 d . . . . .
H30 H 0.445208 0.671562 0.618516 0.050 Uiso 1 1 calc R U . . .
C29 C 0.43567(18) 0.6487(3) 0.7900(4) 0.0453(13) Uani 1 1 d . . . . .
C30 C 0.39997(18) 0.6264(2) 0.8539(4) 0.0444(13) Uani 1 1 d . . . . .
H31 H 0.408407 0.621159 0.940371 0.053 Uiso 1 1 calc R U . . .
C31 C 0.36125(17) 0.6555(2) 0.4596(4) 0.0329(10) Uani 1 1 d . . . . .
C32 C 0.31199(19) 0.6266(2) 0.4006(4) 0.0448(12) Uani 1 1 d . . . . .
H32 H 0.286001 0.641069 0.442724 0.067 Uiso 1 1 calc R U . . .
H33 H 0.304041 0.637870 0.313533 0.067 Uiso 1 1 calc R U . . .
H34 H 0.314525 0.582416 0.407827 0.067 Uiso 1 1 calc R U . . .
C33 C 0.3571(2) 0.7247(2) 0.4437(5) 0.0491(14) Uani 1 1 d . . . . .
H35 H 0.331939 0.740118 0.487384 0.074 Uiso 1 1 calc R U . . .
H36 H 0.388854 0.743416 0.477515 0.074 Uiso 1 1 calc R U . . .
H37 H 0.348041 0.734539 0.356156 0.074 Uiso 1 1 calc R U . . .
C34 C 0.40076(19) 0.6317(2) 0.3910(4) 0.0406(11) Uani 1 1 d . . . . .
H38 H 0.432638 0.649397 0.426806 0.061 Uiso 1 1 calc R U . . .
H39 H 0.402680 0.587450 0.398325 0.061 Uiso 1 1 calc R U . . .
H40 H 0.392196 0.642904 0.304031 0.061 Uiso 1 1 calc R U . . .
C35 C 0.48853(19) 0.6631(3) 0.8568(5) 0.0518(14) Uani 1 1 d . . . . .
C36 C 0.4985(4) 0.7212(4) 0.8378(9) 0.043(3) Uani 0.535(8) 1 d . . P A 1
H41 H 0.532026 0.730585 0.879949 0.064 Uiso 0.535(8) 1 calc R U P A 1
H42 H 0.495840 0.728416 0.749414 0.064 Uiso 0.535(8) 1 calc R U P A 1
H43 H 0.475130 0.747144 0.869980 0.064 Uiso 0.535(8) 1 calc R U P A 1
C37 C 0.5220(4) 0.6133(5) 0.8043(11) 0.052(3) Uani 0.535(8) 1 d . . P A 1
H44 H 0.511482 0.572630 0.823373 0.077 Uiso 0.535(8) 1 calc R U P A 1
H45 H 0.518406 0.617952 0.714999 0.077 Uiso 0.535(8) 1 calc R U P A 1
H46 H 0.556555 0.619209 0.842554 0.077 Uiso 0.535(8) 1 calc R U P A 1
C38 C 0.4940(4) 0.6426(6) 0.9975(9) 0.062(4) Uani 0.535(8) 1 d . . P A 1
H47 H 0.485827 0.599560 1.001160 0.094 Uiso 0.535(8) 1 calc R U P A 1
H48 H 0.527861 0.649337 1.039827 0.094 Uiso 0.535(8) 1 calc R U P A 1
H49 H 0.471510 0.666504 1.037452 0.094 Uiso 0.535(8) 1 calc R U P A 1
C39 C 0.23649(17) 0.51500(19) 0.5113(4) 0.0312(10) Uani 1 1 d . . . . .
C40 C 0.19590(17) 0.55128(18) 0.4448(4) 0.0314(10) Uani 1 1 d . . . . .
C41 C 0.18819(17) 0.53417(19) 0.3170(4) 0.0325(10) Uani 1 1 d . . . . .
H50 H 0.164291 0.551064 0.253306 0.039 Uiso 1 1 calc R U . . .
C42 C 0.22237(19) 0.4877(2) 0.3022(4) 0.0373(11) Uani 1 1 d . . . . .
H51 H 0.225194 0.468391 0.227071 0.045 Uiso 1 1 calc R U . . .
C43 C 0.25190(18) 0.47513(19) 0.4209(4) 0.0358(10) Uani 1 1 d . . . . .
Fe2 Fe 0.17829(3) 0.46096(3) 0.42439(6) 0.03461(17) Uani 1 1 d . . . . .
C44 C 0.1452(2) 0.4197(2) 0.5549(5) 0.0486(13) Uani 1 1 d . . . . .
H52 H 0.152081 0.427453 0.640827 0.058 Uiso 1 1 calc R U . . .
C45 C 0.1098(2) 0.4504(2) 0.4659(5) 0.0512(14) Uani 1 1 d . . . . .
H53 H 0.088891 0.482359 0.482284 0.061 Uiso 1 1 calc R U . . .
C46 C 0.1110(2) 0.4252(2) 0.3488(5) 0.0518(14) Uani 1 1 d . . . . .
H54 H 0.091216 0.437041 0.273052 0.062 Uiso 1 1 calc R U . . .
C47 C 0.1473(2) 0.3788(2) 0.3655(5) 0.0515(14) Uani 1 1 d . . . . .
H55 H 0.155904 0.354205 0.302291 0.062 Uiso 1 1 calc R U . . .
C48 C 0.1683(2) 0.3753(2) 0.4913(5) 0.0487(13) Uani 1 1 d . . . . .
H56 H 0.193452 0.348103 0.527317 0.058 Uiso 1 1 calc R U . . .
C49 C 0.16764(17) 0.60126(18) 0.4904(4) 0.0306(9) Uani 1 1 d . . . . .
C50 C 0.19152(17) 0.64284(18) 0.5770(4) 0.0302(9) Uani 1 1 d . . . . .
H57 H 0.224847 0.636087 0.614104 0.036 Uiso 1 1 calc R U . . .
C51 C 0.16697(17) 0.69442(18) 0.6099(4) 0.0293(9) Uani 1 1 d . . . . .
C52 C 0.11713(17) 0.70089(19) 0.5602(4) 0.0315(10) Uani 1 1 d . . . . .
H58 H 0.099926 0.734733 0.584197 0.038 Uiso 1 1 calc R U . . .
C53 C 0.09142(17) 0.6594(2) 0.4760(4) 0.0339(10) Uani 1 1 d . . . . .
C54 C 0.11800(17) 0.61009(19) 0.4410(4) 0.0320(10) Uani 1 1 d . . . . .
H59 H 0.101720 0.582072 0.382071 0.038 Uiso 1 1 calc R U . . .
C55 C 0.19487(18) 0.7422(2) 0.6991(4) 0.0352(11) Uani 1 1 d . . . . .
C56 C 0.1927(4) 0.7239(3) 0.8304(5) 0.108(4) Uani 1 1 d . . . . .
H60 H 0.206790 0.683372 0.846611 0.162 Uiso 1 1 calc R U . . .
H61 H 0.211576 0.752978 0.887415 0.162 Uiso 1 1 calc R U . . .
H62 H 0.158441 0.723738 0.841809 0.162 Uiso 1 1 calc R U . . .
C57 C 0.1730(2) 0.8048(2) 0.6766(6) 0.0583(16) Uani 1 1 d . . . . .
H63 H 0.174044 0.817352 0.592195 0.087 Uiso 1 1 calc R U . . .
H64 H 0.138771 0.804264 0.688733 0.087 Uiso 1 1 calc R U . . .
H65 H 0.191906 0.833504 0.734339 0.087 Uiso 1 1 calc R U . . .
C58 C 0.2484(2) 0.7467(4) 0.6840(8) 0.099(3) Uani 1 1 d . . . . .
H66 H 0.264012 0.706891 0.697870 0.148 Uiso 1 1 calc R U . . .
H67 H 0.249846 0.760548 0.600599 0.148 Uiso 1 1 calc R U . . .
H68 H 0.265676 0.775722 0.743795 0.148 Uiso 1 1 calc R U . . .
C59 C 0.03662(17) 0.6673(2) 0.4190(4) 0.0373(11) Uani 1 1 d . . . . .
C60 C 0.0113(2) 0.7148(3) 0.4855(6) 0.0660(19) Uani 1 1 d . . . . .
H69 H 0.028763 0.753459 0.485960 0.099 Uiso 1 1 calc R U . . .
H70 H -0.022750 0.719808 0.443024 0.099 Uiso 1 1 calc R U . . .
H71 H 0.011750 0.701661 0.570247 0.099 Uiso 1 1 calc R U . . .
C61 C 0.0090(2) 0.6079(3) 0.4196(7) 0.0702(19) Uani 1 1 d . . . . .
H72 H 0.024764 0.576784 0.377079 0.105 Uiso 1 1 calc R U . . .
H73 H 0.009370 0.595237 0.504619 0.105 Uiso 1 1 calc R U . . .
H74 H -0.025129 0.613384 0.377396 0.105 Uiso 1 1 calc R U . . .
C62 C 0.0326(2) 0.6886(3) 0.2855(5) 0.0672(18) Uani 1 1 d . . . . .
H75 H 0.050364 0.726900 0.283942 0.101 Uiso 1 1 calc R U . . .
H76 H 0.047015 0.657932 0.238667 0.101 Uiso 1 1 calc R U . . .
H77 H -0.002049 0.694465 0.248623 0.101 Uiso 1 1 calc R U . . .
C63 C 0.29432(18) 0.4331(2) 0.4419(4) 0.0329(10) Uani 1 1 d . . . . .
C64 C 0.33852(18) 0.4502(2) 0.5172(4) 0.0353(10) Uani 1 1 d . . . . .
H78 H 0.341296 0.489129 0.554229 0.042 Uiso 1 1 calc R U . . .
C65 C 0.37907(18) 0.4101(2) 0.5389(4) 0.0339(10) Uani 1 1 d . . . . .
C66 C 0.37376(18) 0.3541(2) 0.4809(4) 0.0352(10) Uani 1 1 d . . . . .
H79 H 0.400784 0.326879 0.495016 0.042 Uiso 1 1 calc R U . . .
C67 C 0.33071(18) 0.33584(19) 0.4030(4) 0.0340(10) Uani 1 1 d . . . . .
C68 C 0.29097(18) 0.37582(19) 0.3850(4) 0.0343(10) Uani 1 1 d . . . . .
H80 H 0.261089 0.364172 0.333407 0.041 Uiso 1 1 calc R U . . .
C69 C 0.42787(19) 0.4294(2) 0.6197(4) 0.0394(11) Uani 1 1 d . . . . .
C70 C 0.4322(4) 0.4940(4) 0.6787(10) 0.050(3) Uani 0.547(8) 1 d . . P B 1
H81 H 0.465275 0.499482 0.727247 0.075 Uiso 0.547(8) 1 calc R U P B 1
H82 H 0.426172 0.524676 0.613665 0.075 Uiso 0.547(8) 1 calc R U P B 1
H83 H 0.407851 0.498364 0.732231 0.075 Uiso 0.547(8) 1 calc R U P B 1
C71 C 0.4452(4) 0.3854(5) 0.7316(11) 0.060(3) Uani 0.547(8) 1 d . . P B 1
H84 H 0.476351 0.399894 0.779520 0.089 Uiso 0.547(8) 1 calc R U P B 1
H85 H 0.420226 0.384309 0.783952 0.089 Uiso 0.547(8) 1 calc R U P B 1
H86 H 0.449721 0.344522 0.700786 0.089 Uiso 0.547(8) 1 calc R U P B 1
C72 C 0.4715(4) 0.4281(6) 0.5425(11) 0.067(4) Uani 0.547(8) 1 d . . P B 1
H87 H 0.502258 0.440439 0.595509 0.100 Uiso 0.547(8) 1 calc R U P B 1
H88 H 0.475031 0.386914 0.512088 0.100 Uiso 0.547(8) 1 calc R U P B 1
H89 H 0.463841 0.455995 0.472853 0.100 Uiso 0.547(8) 1 calc R U P B 1
C73 C 0.32754(19) 0.2739(2) 0.3380(5) 0.0410(12) Uani 1 1 d . . . . .
C74 C 0.2763(4) 0.2591(4) 0.2457(8) 0.039(3) Uani 0.502(8) 1 d . . P C 1
H90 H 0.265972 0.294646 0.194251 0.058 Uiso 0.502(8) 1 calc R U P C 1
H91 H 0.281039 0.224689 0.193243 0.058 Uiso 0.502(8) 1 calc R U P C 1
H92 H 0.250978 0.249160 0.293742 0.058 Uiso 0.502(8) 1 calc R U P C 1
C75 C 0.3658(4) 0.2779(4) 0.2375(8) 0.038(3) Uani 0.502(8) 1 d . . P C 1
H93 H 0.358081 0.313951 0.185832 0.058 Uiso 0.502(8) 1 calc R U P C 1
H94 H 0.399795 0.280590 0.282234 0.058 Uiso 0.502(8) 1 calc R U P C 1
H95 H 0.362070 0.241637 0.185713 0.058 Uiso 0.502(8) 1 calc R U P C 1
C76 C 0.3410(4) 0.2194(4) 0.4120(9) 0.037(2) Uani 0.502(8) 1 d . . P C 1
H96 H 0.337207 0.183759 0.358417 0.055 Uiso 0.502(8) 1 calc R U P C 1
H97 H 0.375310 0.222587 0.454256 0.055 Uiso 0.502(8) 1 calc R U P C 1
H98 H 0.319597 0.215496 0.472907 0.055 Uiso 0.502(8) 1 calc R U P C 1
C77 C 0.5161(4) 0.6127(5) 0.9035(11) 0.046(3) Uani 0.465(8) 1 d . . P A 2
H99 H 0.548959 0.625729 0.944114 0.069 Uiso 0.465(8) 1 calc R U P A 2
H100 H 0.499755 0.591867 0.962994 0.069 Uiso 0.465(8) 1 calc R U P A 2
H101 H 0.519107 0.584948 0.836036 0.069 Uiso 0.465(8) 1 calc R U P A 2
C78 C 0.5225(4) 0.7027(6) 0.7729(10) 0.049(3) Uani 0.465(8) 1 d . . P A 2
H102 H 0.504133 0.738640 0.738517 0.074 Uiso 0.465(8) 1 calc R U P A 2
H103 H 0.553296 0.715268 0.825377 0.074 Uiso 0.465(8) 1 calc R U P A 2
H104 H 0.529732 0.677288 0.705871 0.074 Uiso 0.465(8) 1 calc R U P A 2
C79 C 0.4897(4) 0.7137(5) 0.9685(9) 0.043(3) Uani 0.465(8) 1 d . . P A 2
H105 H 0.470398 0.749311 0.936291 0.065 Uiso 0.465(8) 1 calc R U P A 2
H106 H 0.475740 0.695791 1.035371 0.065 Uiso 0.465(8) 1 calc R U P A 2
H107 H 0.523797 0.725937 0.999644 0.065 Uiso 0.465(8) 1 calc R U P A 2
C80 C 0.4133(4) 0.4469(5) 0.7420(9) 0.040(3) Uani 0.453(8) 1 d . . P B 2
H108 H 0.390256 0.480979 0.728985 0.061 Uiso 0.453(8) 1 calc R U P B 2
H109 H 0.397640 0.412240 0.774531 0.061 Uiso 0.453(8) 1 calc R U P B 2
H110 H 0.442749 0.458687 0.800879 0.061 Uiso 0.453(8) 1 calc R U P B 2
C81 C 0.4626(4) 0.3782(6) 0.6325(13) 0.055(4) Uani 0.453(8) 1 d . . P B 2
H111 H 0.449626 0.344753 0.675148 0.083 Uiso 0.453(8) 1 calc R U P B 2
H112 H 0.467018 0.364719 0.550875 0.083 Uiso 0.453(8) 1 calc R U P B 2
H113 H 0.494375 0.391153 0.680076 0.083 Uiso 0.453(8) 1 calc R U P B 2
C82 C 0.4434(5) 0.4833(6) 0.5562(11) 0.054(4) Uani 0.453(8) 1 d . . P B 2
H114 H 0.418382 0.514992 0.551562 0.080 Uiso 0.453(8) 1 calc R U P B 2
H115 H 0.474765 0.498410 0.602141 0.080 Uiso 0.453(8) 1 calc R U P B 2
H116 H 0.447408 0.471975 0.472939 0.080 Uiso 0.453(8) 1 calc R U P B 2
C83 C 0.2829(4) 0.2436(4) 0.3942(9) 0.038(2) Uani 0.498(8) 1 d . . P C 2
H117 H 0.292739 0.239568 0.483487 0.057 Uiso 0.498(8) 1 calc R U P C 2
H118 H 0.253702 0.269498 0.375360 0.057 Uiso 0.498(8) 1 calc R U P C 2
H119 H 0.275318 0.203529 0.357568 0.057 Uiso 0.498(8) 1 calc R U P C 2
C84 C 0.3179(4) 0.2817(4) 0.2140(8) 0.038(3) Uani 0.498(8) 1 d . . P C 2
H120 H 0.315925 0.242139 0.173434 0.058 Uiso 0.498(8) 1 calc R U P C 2
H121 H 0.286504 0.303055 0.190143 0.058 Uiso 0.498(8) 1 calc R U P C 2
H122 H 0.344219 0.305678 0.189117 0.058 Uiso 0.498(8) 1 calc R U P C 2
C85 C 0.3720(4) 0.2339(4) 0.3919(9) 0.038(3) Uani 0.498(8) 1 d . . P C 2
H123 H 0.375133 0.231801 0.481405 0.058 Uiso 0.498(8) 1 calc R U P C 2
H124 H 0.367191 0.193052 0.357132 0.058 Uiso 0.498(8) 1 calc R U P C 2
H125 H 0.402031 0.251454 0.371285 0.058 Uiso 0.498(8) 1 calc R U P C 2

loop_
_atom_site_aniso_label
_atom_site_aniso_U_11
_atom_site_aniso_U_22
_atom_site_aniso_U_33
_atom_site_aniso_U_23
_atom_site_aniso_U_13
_atom_site_aniso_U_12
Al1 0.0496(9) 0.0325(7) 0.0278(7) 0.0087(5) 0.0132(6) 0.0151(6)
Cl1 0.0648(9) 0.0336(6) 0.0392(6) 0.0141(5) 0.0140(6) 0.0134(6)
C1 0.053(3) 0.031(2) 0.027(2) 0.0086(18) 0.010(2) 0.017(2)
C2 0.056(3) 0.030(2) 0.035(2) 0.0037(19) 0.022(2) 0.015(2)
C3 0.066(4) 0.039(3) 0.033(2) 0.006(2) 0.025(2) 0.017(2)
C4 0.055(3) 0.034(2) 0.032(2) 0.0055(19) 0.017(2) 0.014(2)
C5 0.047(3) 0.035(2) 0.026(2) 0.0068(18) 0.008(2) 0.014(2)
Fe1 0.0716(5) 0.0340(4) 0.0222(3) 0.0046(3) 0.0103(3) 0.0214(4)
C6 0.118(6) 0.050(4) 0.051(4) 0.016(3) -0.011(4) 0.022(4)
C7 0.122(6) 0.055(4) 0.027(3) 0.017(2) 0.002(3) 0.021(4)
C8 0.093(5) 0.045(3) 0.028(2) 0.001(2) -0.004(3) 0.029(3)
C9 0.082(4) 0.067(4) 0.027(2) 0.000(2) -0.005(3) 0.042(3)
C10 0.121(6) 0.042(3) 0.047(3) -0.014(3) -0.027(4) 0.049(4)
C11 0.069(4) 0.033(2) 0.025(2) 0.0030(18) 0.023(2) 0.011(2)
C12 0.067(4) 0.036(3) 0.044(3) 0.012(2) 0.030(3) 0.015(2)
C13 0.072(4) 0.032(2) 0.035(2) 0.007(2) 0.024(2) 0.006(2)
C14 0.057(3) 0.045(3) 0.042(3) 0.002(2) 0.016(2) 0.002(3)
C15 0.057(3) 0.033(3) 0.038(2) -0.002(2) 0.010(2) 0.006(2)
C16 0.059(3) 0.040(3) 0.031(2) 0.000(2) 0.014(2) 0.010(2)
C17 0.073(4) 0.035(3) 0.043(3) 0.012(2) 0.022(3) 0.009(3)
C18 0.107(5) 0.034(3) 0.047(3) 0.014(2) 0.009(3) 0.005(3)
C19 0.113(6) 0.038(3) 0.085(5) 0.024(3) 0.053(4) 0.012(3)
C20 0.088(5) 0.035(3) 0.049(3) 0.004(2) 0.014(3) 0.005(3)
C21 0.056(4) 0.038(3) 0.078(4) -0.002(3) 0.005(3) 0.008(3)
C22 0.066(5) 0.078(5) 0.122(7) -0.024(5) 0.030(4) 0.021(4)
C23 0.076(5) 0.056(4) 0.120(6) -0.003(4) -0.020(4) 0.014(4)
C24 0.061(4) 0.052(4) 0.136(7) 0.017(4) 0.002(4) 0.018(3)
C25 0.042(3) 0.043(3) 0.030(2) 0.0091(19) 0.010(2) 0.020(2)
C26 0.034(3) 0.038(2) 0.030(2) 0.0036(19) 0.0058(19) 0.012(2)
C27 0.035(3) 0.044(3) 0.027(2) 0.0034(19) 0.0079(19) 0.011(2)
C28 0.034(3) 0.063(3) 0.029(2) 0.003(2) 0.007(2) 0.010(2)
C29 0.033(3) 0.070(4) 0.031(2) -0.002(2) 0.002(2) 0.017(2)
C30 0.041(3) 0.069(3) 0.022(2) 0.004(2) 0.003(2) 0.024(3)
C31 0.036(3) 0.037(2) 0.025(2) 0.0037(18) 0.0031(18) 0.004(2)
C32 0.047(3) 0.056(3) 0.029(2) 0.010(2) 0.004(2) -0.005(2)
C33 0.063(4) 0.043(3) 0.036(3) -0.001(2) -0.003(2) 0.014(3)
C34 0.049(3) 0.046(3) 0.027(2) -0.002(2) 0.008(2) 0.005(2)
C35 0.034(3) 0.087(4) 0.034(3) -0.002(3) 0.004(2) 0.015(3)
C36 0.036(6) 0.035(5) 0.053(6) 0.004(4) -0.001(5) -0.009(4)
C37 0.036(6) 0.045(6) 0.068(8) -0.002(5) -0.005(5) 0.002(4)
C38 0.049(7) 0.092(9) 0.041(6) 0.005(6) -0.008(5) -0.012(6)
C39 0.045(3) 0.025(2) 0.026(2) 0.0027(16) 0.0134(19) 0.0086(19)
C40 0.043(3) 0.023(2) 0.030(2) 0.0061(16) 0.0102(19) 0.0074(18)
C41 0.045(3) 0.026(2) 0.026(2) 0.0037(17) 0.0069(19) 0.0095(19)
C42 0.058(3) 0.028(2) 0.029(2) 0.0037(18) 0.016(2) 0.015(2)
C43 0.051(3) 0.026(2) 0.031(2) -0.0014(18) 0.010(2) 0.013(2)
Fe2 0.0489(4) 0.0254(3) 0.0315(3) 0.0029(3) 0.0126(3) 0.0091(3)
C44 0.063(4) 0.042(3) 0.045(3) 0.004(2) 0.023(3) 0.001(3)
C45 0.046(3) 0.039(3) 0.073(4) 0.006(3) 0.021(3) 0.005(2)
C46 0.059(4) 0.041(3) 0.053(3) 0.006(2) 0.003(3) -0.001(3)
C47 0.078(4) 0.028(3) 0.051(3) -0.002(2) 0.018(3) 0.002(3)
C48 0.070(4) 0.026(2) 0.054(3) 0.011(2) 0.020(3) 0.006(2)
C49 0.042(3) 0.024(2) 0.027(2) 0.0017(16) 0.0096(19) 0.0066(18)
C50 0.038(3) 0.026(2) 0.026(2) 0.0041(16) 0.0066(18) 0.0066(18)
C51 0.041(3) 0.024(2) 0.024(2) -0.0020(16) 0.0093(18) 0.0028(18)
C52 0.044(3) 0.026(2) 0.026(2) -0.0035(16) 0.0100(19) 0.0099(19)
C53 0.041(3) 0.031(2) 0.029(2) -0.0010(18) 0.0068(19) 0.007(2)
C54 0.043(3) 0.024(2) 0.029(2) -0.0045(17) 0.0055(19) 0.0028(19)
C55 0.051(3) 0.032(2) 0.022(2) -0.0055(17) 0.003(2) 0.009(2)
C56 0.257(11) 0.039(3) 0.023(3) -0.003(2) 0.015(4) -0.031(5)
C57 0.056(4) 0.028(3) 0.083(4) -0.001(3) -0.011(3) -0.005(2)
C58 0.047(4) 0.110(6) 0.134(7) -0.095(5) 0.003(4) -0.006(4)
C59 0.035(3) 0.037(3) 0.038(2) -0.008(2) 0.001(2) 0.008(2)
C60 0.035(3) 0.083(5) 0.076(4) -0.035(4) -0.002(3) 0.018(3)
C61 0.041(3) 0.049(3) 0.114(6) 0.004(4) -0.003(3) 0.001(3)
C62 0.053(4) 0.101(5) 0.043(3) 0.015(3) -0.003(3) 0.022(4)
C63 0.046(3) 0.031(2) 0.024(2) 0.0087(17) 0.0133(19) 0.013(2)
C64 0.051(3) 0.027(2) 0.031(2) 0.0045(17) 0.015(2) 0.010(2)
C65 0.042(3) 0.032(2) 0.031(2) 0.0034(18) 0.014(2) 0.007(2)
C66 0.042(3) 0.028(2) 0.040(2) 0.0041(19) 0.018(2) 0.010(2)
C67 0.045(3) 0.024(2) 0.038(2) 0.0077(18) 0.020(2) 0.0074(19)
C68 0.045(3) 0.024(2) 0.037(2) 0.0078(18) 0.017(2) 0.0083(19)
C69 0.053(3) 0.027(2) 0.040(3) -0.0020(19) 0.014(2) 0.007(2)
C70 0.039(6) 0.030(5) 0.073(7) -0.012(4) -0.009(5) 0.007(4)
C71 0.063(7) 0.040(6) 0.065(7) 0.003(5) -0.014(6) -0.001(5)
C72 0.041(6) 0.081(9) 0.081(8) -0.029(7) 0.018(6) -0.011(6)
C73 0.041(3) 0.021(2) 0.060(3) 0.001(2) 0.005(2) 0.0043(19)
C74 0.053(7) 0.025(5) 0.035(5) 0.000(4) 0.001(4) 0.004(4)
C75 0.068(8) 0.022(4) 0.031(5) -0.001(3) 0.025(5) 0.003(4)
C76 0.051(7) 0.028(5) 0.030(5) -0.003(4) 0.003(5) 0.003(5)
C77 0.042(7) 0.041(6) 0.050(7) -0.004(5) -0.004(5) 0.004(5)
C78 0.028(6) 0.084(9) 0.037(6) -0.006(6) 0.009(5) -0.017(6)
C79 0.042(6) 0.053(7) 0.035(6) -0.022(5) 0.004(5) -0.004(5)
C80 0.041(6) 0.046(6) 0.032(5) -0.003(4) -0.001(5) -0.004(5)
C81 0.035(7) 0.053(8) 0.069(9) -0.028(7) -0.012(6) 0.013(6)
C82 0.053(8) 0.068(9) 0.040(6) 0.003(6) 0.008(6) -0.017(6)
C83 0.050(6) 0.029(5) 0.039(5) -0.006(4) 0.018(5) -0.005(4)
C84 0.064(8) 0.022(4) 0.030(5) 0.000(3) 0.009(5) 0.012(4)
C85 0.052(7) 0.021(5) 0.041(5) -0.007(4) 0.006(5) 0.014(5)

loop_
_atom_type_symbol
_atom_type_description
_atom_type_scat_dispersion_real
_atom_type_scat_dispersion_imag
_atom_type_scat_source
C C -0.0001 0.0005 'International Tables Vol C Tables 4.2.6.8 and 6.1.1.4'
H H 0.0000 0.0000 'International Tables Vol C Tables 4.2.6.8 and 6.1.1.4'
Al Al 0.0196 0.0165 'International Tables Vol C Tables 4.2.6.8 and 6.1.1.4'
Cl Cl 0.0556 0.0532 'International Tables Vol C Tables 4.2.6.8 and 6.1.1.4'
Fe Fe 0.1991 0.3073 'International Tables Vol C Tables 4.2.6.8 and 6.1.1.4'

loop_
_geom_angle_atom_site_label_1
_geom_angle_atom_site_label_2
_geom_angle_atom_site_label_3
_geom_angle
_geom_angle_site_symmetry_1
_geom_angle_site_symmetry_3
_geom_angle_publ_flag
C39 Al1 C1 130.92(19) . . ?
C39 Al1 Cl1 114.94(14) . . ?
C1 Al1 Cl1 114.14(14) . . ?
C5 C1 C2 106.8(4) . . ?
C5 C1 Al1 132.2(3) . . ?
C2 C1 Al1 121.0(4) . . ?
C5 C1 Fe1 68.6(2) . . ?
C2 C1 Fe1 68.2(3) . . ?
Al1 C1 Fe1 126.7(2) . . ?
C3 C2 C1 107.6(4) . . ?
C3 C2 C11 125.2(4) . . ?
C1 C2 C11 126.1(4) . . ?
C3 C2 Fe1 69.3(3) . . ?
C1 C2 Fe1 70.4(3) . . ?
C11 C2 Fe1 135.2(3) . . ?
C4 C3 C2 109.2(4) . . ?
C4 C3 Fe1 69.3(3) . . ?
C2 C3 Fe1 70.1(3) . . ?
C3 C4 C5 108.4(5) . . ?
C3 C4 Fe1 70.2(3) . . ?
C5 C4 Fe1 70.4(3) . . ?
C4 C5 C1 108.1(4) . . ?
C4 C5 C25 124.0(5) . . ?
C1 C5 C25 127.9(4) . . ?
C4 C5 Fe1 68.5(2) . . ?
C1 C5 Fe1 70.7(2) . . ?
C25 C5 Fe1 127.9(3) . . ?
C4 Fe1 C9 120.6(3) . . ?
C4 Fe1 C3 40.56(19) . . ?
C9 Fe1 C3 156.4(2) . . ?
C4 Fe1 C8 103.7(2) . . ?
C9 Fe1 C8 40.3(2) . . ?
C3 Fe1 C8 120.6(2) . . ?
C4 Fe1 C10 160.0(3) . . ?
C9 Fe1 C10 41.4(3) . . ?
C3 Fe1 C10 159.4(3) . . ?
C8 Fe1 C10 68.0(2) . . ?
C4 Fe1 C2 68.9(2) . . ?
C9 Fe1 C2 161.30(19) . . ?
C3 Fe1 C2 40.60(19) . . ?
C8 Fe1 C2 157.9(2) . . ?
C10 Fe1 C2 125.4(2) . . ?
C4 Fe1 C5 41.11(17) . . ?
C9 Fe1 C5 106.5(2) . . ?
C3 Fe1 C5 68.57(18) . . ?
C8 Fe1 C5 119.7(2) . . ?
C10 Fe1 C5 125.8(2) . . ?
C2 Fe1 C5 69.16(19) . . ?
C4 Fe1 C7 118.8(2) . . ?
C9 Fe1 C7 68.3(3) . . ?
C3 Fe1 C7 105.9(2) . . ?
C8 Fe1 C7 40.5(3) . . ?
C10 Fe1 C7 67.5(2) . . ?
C2 Fe1 C7 123.5(3) . . ?
C5 Fe1 C7 154.9(2) . . ?
C4 Fe1 C6 156.0(2) . . ?
C9 Fe1 C6 68.1(3) . . ?
C3 Fe1 C6 123.0(3) . . ?
C8 Fe1 C6 67.6(3) . . ?
C10 Fe1 C6 39.5(3) . . ?
C2 Fe1 C6 110.3(3) . . ?
C5 Fe1 C6 162.7(2) . . ?
C7 Fe1 C6 40.2(2) . . ?
C4 Fe1 C1 68.92(19) . . ?
C9 Fe1 C1 123.63(19) . . ?
C3 Fe1 C1 68.65(18) . . ?
C8 Fe1 C1 157.1(2) . . ?
C10 Fe1 C1 111.3(2) . . ?
C2 Fe1 C1 41.41(17) . . ?
C5 Fe1 C1 40.77(19) . . ?
C7 Fe1 C1 162.0(3) . . ?
C6 Fe1 C1 127.4(2) . . ?
C10 C6 C7 108.7(7) . . ?
C10 C6 Fe1 69.5(3) . . ?
C7 C6 Fe1 69.7(3) . . ?
C6 C7 C8 107.4(6) . . ?
C6 C7 Fe1 70.2(3) . . ?
C8 C7 Fe1 69.3(3) . . ?
C9 C8 C7 108.8(6) . . ?
C9 C8 Fe1 69.6(3) . . ?
C7 C8 Fe1 70.2(3) . . ?
C8 C9 C10 106.7(6) . . ?
C8 C9 Fe1 70.1(3) . . ?
C10 C9 Fe1 69.5(3) . . ?
C6 C10 C9 108.4(5) . . ?
C6 C10 Fe1 71.0(3) . . ?
C9 C10 Fe1 69.0(3) . . ?
C16 C11 C12 117.8(5) . . ?
C16 C11 C2 118.1(4) . . ?
C12 C11 C2 124.1(5) . . ?
C13 C12 C11 121.6(5) . . ?
C14 C13 C12 118.0(5) . . ?
C14 C13 C17 121.1(5) . . ?
C12 C13 C17 120.8(5) . . ?
C13 C14 C15 122.7(5) . . ?
C16 C15 C14 117.3(5) . . ?
C16 C15 C21 121.6(5) . . ?
C14 C15 C21 121.1(5) . . ?
C11 C16 C15 122.6(5) . . ?
C18 C17 C19 108.4(5) . . ?
C18 C17 C20 108.6(5) . . ?
C19 C17 C20 108.4(5) . . ?
C18 C17 C13 110.9(5) . . ?
C19 C17 C13 111.5(4) . . ?
C20 C17 C13 108.9(4) . . ?
C23 C21 C22 109.9(6) . . ?
C23 C21 C15 109.5(5) . . ?
C22 C21 C15 107.4(5) . . ?
C23 C21 C24 108.8(6) . . ?
C22 C21 C24 108.3(6) . . ?
C15 C21 C24 112.8(5) . . ?
C30 C25 C26 118.5(4) . . ?
C30 C25 C5 121.3(4) . . ?
C26 C25 C5 120.1(4) . . ?
C27 C26 C25 121.5(4) . . ?
C28 C27 C26 117.4(4) . . ?
C28 C27 C31 120.1(4) . . ?
C26 C27 C31 122.4(4) . . ?
C27 C28 C29 123.4(5) . . ?
C28 C29 C30 117.1(5) . . ?
C28 C29 C35 121.4(5) . . ?
C30 C29 C35 121.5(4) . . ?
C25 C30 C29 122.1(4) . . ?
C34 C31 C32 107.7(4) . . ?
C34 C31 C33 109.2(4) . . ?
C32 C31 C33 108.8(4) . . ?
C34 C31 C27 111.4(4) . . ?
C32 C31 C27 112.2(4) . . ?
C33 C31 C27 107.5(4) . . ?
C36 C35 C29 109.2(6) . . ?
C77 C35 C29 114.7(7) . . ?
C36 C35 C38 116.0(7) . . ?
C29 C35 C38 108.6(6) . . ?
C36 C35 C37 116.6(7) . . ?
C29 C35 C37 104.1(5) . . ?
C38 C35 C37 101.6(7) . . ?
C77 C35 C79 109.1(7) . . ?
C29 C35 C79 112.5(5) . . ?
C77 C35 C78 107.2(8) . . ?
C29 C35 C78 114.7(5) . . ?
C79 C35 C78 97.1(7) . . ?
C43 C39 C40 106.3(4) . . ?
C43 C39 Al1 117.6(3) . . ?
C40 C39 Al1 133.6(3) . . ?
C43 C39 Fe2 68.7(3) . . ?
C40 C39 Fe2 68.0(3) . . ?
Al1 C39 Fe2 113.9(2) . . ?
C41 C40 C39 108.2(4) . . ?
C41 C40 C49 122.2(4) . . ?
C39 C40 C49 129.5(4) . . ?
C41 C40 Fe2 69.4(2) . . ?
C39 C40 Fe2 70.7(2) . . ?
C49 C40 Fe2 128.7(3) . . ?
C42 C41 C40 108.7(4) . . ?
C42 C41 Fe2 70.3(2) . . ?
C40 C41 Fe2 69.5(2) . . ?
C41 C42 C43 108.1(4) . . ?
C41 C42 Fe2 69.3(3) . . ?
C43 C42 Fe2 69.6(3) . . ?
C42 C43 C39 108.8(4) . . ?
C42 C43 C63 124.3(4) . . ?
C39 C43 C63 126.6(4) . . ?
C42 C43 Fe2 69.6(3) . . ?
C39 C43 Fe2 70.4(3) . . ?
C63 C43 Fe2 131.1(3) . . ?
C45 Fe2 C41 116.6(2) . . ?
C45 Fe2 C46 40.4(2) . . ?
C41 Fe2 C46 105.9(2) . . ?
C45 Fe2 C40 107.3(2) . . ?
C41 Fe2 C40 41.06(16) . . ?
C46 Fe2 C40 126.6(2) . . ?
C45 Fe2 C44 40.7(2) . . ?
C41 Fe2 C44 151.33(19) . . ?
C46 Fe2 C44 68.2(2) . . ?
C40 Fe2 C44 118.61(19) . . ?
C45 Fe2 C47 67.7(2) . . ?
C41 Fe2 C47 127.00(19) . . ?
C46 Fe2 C47 40.4(2) . . ?
C40 Fe2 C47 164.9(2) . . ?
C44 Fe2 C47 67.6(2) . . ?
C45 Fe2 C42 149.6(2) . . ?
C41 Fe2 C42 40.46(16) . . ?
C46 Fe2 C42 116.3(2) . . ?
C40 Fe2 C42 68.79(17) . . ?
C44 Fe2 C42 167.8(2) . . ?
C47 Fe2 C42 107.8(2) . . ?
C45 Fe2 C48 68.0(2) . . ?
C41 Fe2 C48 165.36(19) . . ?
C46 Fe2 C48 67.9(2) . . ?
C40 Fe2 C48 153.20(19) . . ?
C44 Fe2 C48 40.4(2) . . ?
C47 Fe2 C48 39.9(2) . . ?
C42 Fe2 C48 129.00(19) . . ?
C45 Fe2 C43 168.1(2) . . ?
C41 Fe2 C43 68.52(18) . . ?
C46 Fe2 C43 150.8(2) . . ?
C40 Fe2 C43 68.95(17) . . ?
C44 Fe2 C43 130.3(2) . . ?
C47 Fe2 C43 118.8(2) . . ?
C42 Fe2 C43 40.80(17) . . ?
C48 Fe2 C43 110.0(2) . . ?
C45 Fe2 C39 129.0(2) . . ?
C41 Fe2 C39 69.13(17) . . ?
C46 Fe2 C39 166.1(2) . . ?
C40 Fe2 C39 41.31(16) . . ?
C44 Fe2 C39 109.5(2) . . ?
C47 Fe2 C39 152.7(2) . . ?
C42 Fe2 C39 68.94(18) . . ?
C48 Fe2 C39 120.0(2) . . ?
C43 Fe2 C39 40.91(16) . . ?
C48 C44 C45 107.4(5) . . ?
C48 C44 Fe2 70.1(3) . . ?
C45 C44 Fe2 69.1(3) . . ?
C46 C45 C44 108.4(5) . . ?
C46 C45 Fe2 70.1(3) . . ?
C44 C45 Fe2 70.2(3) . . ?
C45 C46 C47 107.4(5) . . ?
C45 C46 Fe2 69.4(3) . . ?
C47 C46 Fe2 70.0(3) . . ?
C48 C47 C46 108.8(5) . . ?
C48 C47 Fe2 70.3(3) . . ?
C46 C47 Fe2 69.5(3) . . ?
C47 C48 C44 108.0(5) . . ?
C47 C48 Fe2 69.8(3) . . ?
C44 C48 Fe2 69.5(3) . . ?
C54 C49 C50 118.9(4) . . ?
C54 C49 C40 120.6(4) . . ?
C50 C49 C40 120.3(4) . . ?
C49 C50 C51 121.2(4) . . ?
C52 C51 C50 118.0(4) . . ?
C52 C51 C55 121.5(4) . . ?
C50 C51 C55 120.5(4) . . ?
C51 C52 C53 122.7(4) . . ?
C52 C53 C54 117.4(4) . . ?
C52 C53 C59 122.6(4) . . ?
C54 C53 C59 119.9(4) . . ?
C49 C54 C53 121.7(4) . . ?
C57 C55 C56 108.3(5) . . ?
C57 C55 C58 106.8(5) . . ?
C56 C55 C58 109.4(6) . . ?
C57 C55 C51 112.3(4) . . ?
C56 C55 C51 109.1(4) . . ?
C58 C55 C51 110.8(4) . . ?
C61 C59 C60 108.4(5) . . ?
C61 C59 C62 108.7(5) . . ?
C60 C59 C62 107.2(5) . . ?
C61 C59 C53 111.1(4) . . ?
C60 C59 C53 112.6(4) . . ?
C62 C59 C53 108.7(4) . . ?
C64 C63 C68 119.2(4) . . ?
C64 C63 C43 120.3(4) . . ?
C68 C63 C43 120.5(4) . . ?
C63 C64 C65 120.8(4) . . ?
C66 C65 C64 117.7(4) . . ?
C66 C65 C69 121.5(4) . . ?
C64 C65 C69 120.8(4) . . ?
C65 C66 C67 123.3(4) . . ?
C68 C67 C66 117.8(4) . . ?
C68 C67 C73 121.3(4) . . ?
C66 C67 C73 121.0(4) . . ?
C67 C68 C63 121.2(5) . . ?
C81 C69 C82 114.8(9) . . ?
C81 C69 C80 112.4(8) . . ?
C82 C69 C80 111.2(7) . . ?
C81 C69 C65 109.4(6) . . ?
C82 C69 C65 104.3(6) . . ?
C80 C69 C65 103.8(5) . . ?
C65 C69 C70 119.1(5) . . ?
C65 C69 C71 113.2(5) . . ?
C70 C69 C71 104.2(6) . . ?
C65 C69 C72 110.6(5) . . ?
C70 C69 C72 103.4(7) . . ?
C71 C69 C72 104.9(7) . . ?
C84 C73 C67 110.1(5) . . ?
C76 C73 C67 118.7(5) . . ?
C84 C73 C85 117.2(7) . . ?
C67 C73 C85 110.8(5) . . ?
C76 C73 C74 106.9(6) . . ?
C67 C73 C74 116.2(5) . . ?
C84 C73 C83 114.6(7) . . ?
C67 C73 C83 99.7(5) . . ?
C85 C73 C83 103.0(6) . . ?
C76 C73 C75 106.7(6) . . ?
C67 C73 C75 106.0(4) . . ?
C74 C73 C75 100.3(6) . . ?

loop_
_geom_bond_atom_site_label_1
_geom_bond_atom_site_label_2
_geom_bond_distance
_geom_bond_site_symmetry_2
_geom_bond_publ_flag
Al1 C39 1.949(4) . ?
Al1 C1 1.958(5) . ?
Al1 Cl1 2.1293(17) . ?
C1 C5 1.450(7) . ?
C1 C2 1.471(6) . ?
C1 Fe1 2.095(4) . ?
C2 C3 1.428(7) . ?
C2 C11 1.480(7) . ?
C2 Fe1 2.064(5) . ?
C3 C4 1.419(7) . ?
C3 Fe1 2.053(5) . ?
C4 C5 1.442(6) . ?
C4 Fe1 2.041(5) . ?
C5 C25 1.488(7) . ?
C5 Fe1 2.066(4) . ?
Fe1 C9 2.053(6) . ?
Fe1 C8 2.058(6) . ?
Fe1 C10 2.059(5) . ?
Fe1 C7 2.071(5) . ?
Fe1 C6 2.077(6) . ?
C6 C10 1.397(10) . ?
C6 C7 1.425(9) . ?
C7 C8 1.430(9) . ?
C8 C9 1.415(7) . ?
C9 C10 1.455(10) . ?
C11 C16 1.392(7) . ?
C11 C12 1.415(7) . ?
C12 C13 1.396(8) . ?
C13 C14 1.391(7) . ?
C13 C17 1.560(7) . ?
C14 C15 1.406(7) . ?
C15 C16 1.393(7) . ?
C15 C21 1.540(7) . ?
C17 C18 1.535(8) . ?
C17 C19 1.539(8) . ?
C17 C20 1.548(7) . ?
C21 C23 1.528(9) . ?
C21 C22 1.539(9) . ?
C21 C24 1.543(8) . ?
C25 C30 1.394(7) . ?
C25 C26 1.409(6) . ?
C26 C27 1.403(6) . ?
C27 C28 1.396(7) . ?
C27 C31 1.541(6) . ?
C28 C29 1.396(6) . ?
C29 C30 1.405(7) . ?
C29 C35 1.546(7) . ?
C31 C34 1.534(6) . ?
C31 C32 1.538(7) . ?
C31 C33 1.539(6) . ?
C35 C36 1.337(10) . ?
C35 C77 1.395(12) . ?
C35 C38 1.602(11) . ?
C35 C37 1.613(12) . ?
C35 C79 1.662(11) . ?
C35 C78 1.682(12) . ?
C39 C43 1.454(6) . ?
C39 C40 1.463(6) . ?
C39 Fe2 2.091(5) . ?
C40 C41 1.441(6) . ?
C40 C49 1.493(6) . ?
C40 Fe2 2.055(4) . ?
C41 C42 1.425(6) . ?
C41 Fe2 2.054(4) . ?
C42 C43 1.442(6) . ?
C42 Fe2 2.067(5) . ?
C43 C63 1.481(6) . ?
C43 Fe2 2.068(5) . ?
Fe2 C45 2.045(5) . ?
Fe2 C46 2.054(6) . ?
Fe2 C44 2.060(5) . ?
Fe2 C47 2.061(5) . ?
Fe2 C48 2.068(5) . ?
C44 C48 1.426(7) . ?
C44 C45 1.427(8) . ?
C45 C46 1.417(8) . ?
C46 C47 1.422(7) . ?
C47 C48 1.409(7) . ?
C49 C54 1.396(6) . ?
C49 C50 1.402(6) . ?
C50 C51 1.408(6) . ?
C51 C52 1.395(6) . ?
C51 C55 1.550(6) . ?
C52 C53 1.403(6) . ?
C53 C54 1.409(6) . ?
C53 C59 1.542(6) . ?
C55 C57 1.513(6) . ?
C55 C56 1.519(7) . ?
C55 C58 1.524(8) . ?
C59 C61 1.519(7) . ?
C59 C60 1.523(7) . ?
C59 C62 1.535(7) . ?
C63 C64 1.400(7) . ?
C63 C68 1.407(6) . ?
C64 C65 1.414(6) . ?
C65 C66 1.388(6) . ?
C65 C69 1.536(7) . ?
C66 C67 1.396(7) . ?
C67 C68 1.396(6) . ?
C67 C73 1.540(6) . ?
C69 C81 1.474(12) . ?
C69 C82 1.485(12) . ?
C69 C80 1.532(11) . ?
C69 C70 1.565(9) . ?
C69 C71 1.578(11) . ?
C69 C72 1.601(11) . ?
C73 C84 1.360(10) . ?
C73 C76 1.465(10) . ?
C73 C85 1.544(10) . ?
C73 C74 1.621(11) . ?
C73 C83 1.626(10) . ?
C73 C75 1.673(10) . ?

loop_
_geom_torsion_atom_site_label_1
_geom_torsion_atom_site_label_2
_geom_torsion_atom_site_label_3
_geom_torsion_atom_site_label_4
_geom_torsion
_geom_torsion_site_symmetry_1
_geom_torsion_site_symmetry_2
_geom_torsion_site_symmetry_3
_geom_torsion_site_symmetry_4
_geom_torsion_publ_flag
C5 C1 C2 C3 1.7(5) . . . . ?
Al1 C1 C2 C3 -179.7(3) . . . . ?
Fe1 C1 C2 C3 59.6(3) . . . . ?
C5 C1 C2 C11 169.8(4) . . . . ?
Al1 C1 C2 C11 -11.6(6) . . . . ?
Fe1 C1 C2 C11 -132.3(5) . . . . ?
C5 C1 C2 Fe1 -57.9(3) . . . . ?
Al1 C1 C2 Fe1 120.7(3) . . . . ?
C1 C2 C3 C4 -1.9(5) . . . . ?
C11 C2 C3 C4 -170.2(4) . . . . ?
Fe1 C2 C3 C4 58.4(3) . . . . ?
C1 C2 C3 Fe1 -60.3(3) . . . . ?
C11 C2 C3 Fe1 131.5(5) . . . . ?
C2 C3 C4 C5 1.4(5) . . . . ?
Fe1 C3 C4 C5 60.3(3) . . . . ?
C2 C3 C4 Fe1 -58.9(3) . . . . ?
C3 C4 C5 C1 -0.3(5) . . . . ?
Fe1 C4 C5 C1 59.8(3) . . . . ?
C3 C4 C5 C25 177.8(4) . . . . ?
Fe1 C4 C5 C25 -122.0(4) . . . . ?
C3 C4 C5 Fe1 -60.1(3) . . . . ?
C2 C1 C5 C4 -0.9(5) . . . . ?
Al1 C1 C5 C4 -179.2(3) . . . . ?
Fe1 C1 C5 C4 -58.5(3) . . . . ?
C2 C1 C5 C25 -178.9(4) . . . . ?
Al1 C1 C5 C25 2.8(7) . . . . ?
Fe1 C1 C5 C25 123.5(5) . . . . ?
C2 C1 C5 Fe1 57.6(3) . . . . ?
Al1 C1 C5 Fe1 -120.7(4) . . . . ?
C10 C6 C7 C8 -0.7(7) . . . . ?
Fe1 C6 C7 C8 -59.5(4) . . . . ?
C10 C6 C7 Fe1 58.7(4) . . . . ?
C6 C7 C8 C9 0.9(6) . . . . ?
Fe1 C7 C8 C9 -59.1(4) . . . . ?
C6 C7 C8 Fe1 60.0(4) . . . . ?
C7 C8 C9 C10 -0.7(6) . . . . ?
Fe1 C8 C9 C10 -60.2(3) . . . . ?
C7 C8 C9 Fe1 59.5(4) . . . . ?
C7 C6 C10 C9 0.3(6) . . . . ?
Fe1 C6 C10 C9 59.1(4) . . . . ?
C7 C6 C10 Fe1 -58.8(4) . . . . ?
C8 C9 C10 C6 0.3(6) . . . . ?
Fe1 C9 C10 C6 -60.3(4) . . . . ?
C8 C9 C10 Fe1 60.6(4) . . . . ?
C3 C2 C11 C16 64.5(6) . . . . ?
C1 C2 C11 C16 -101.6(5) . . . . ?
Fe1 C2 C11 C16 160.0(4) . . . . ?
C3 C2 C11 C12 -116.7(5) . . . . ?
C1 C2 C11 C12 77.2(6) . . . . ?
Fe1 C2 C11 C12 -21.2(7) . . . . ?
C16 C11 C12 C13 -1.3(7) . . . . ?
C2 C11 C12 C13 179.9(4) . . . . ?
C11 C12 C13 C14 0.3(7) . . . . ?
C11 C12 C13 C17 -179.8(4) . . . . ?
C12 C13 C14 C15 1.2(7) . . . . ?
C17 C13 C14 C15 -178.7(4) . . . . ?
C13 C14 C15 C16 -1.7(7) . . . . ?
C13 C14 C15 C21 -179.7(5) . . . . ?
C12 C11 C16 C15 0.9(7) . . . . ?
C2 C11 C16 C15 179.7(4) . . . . ?
C14 C15 C16 C11 0.6(7) . . . . ?
C21 C15 C16 C11 178.6(5) . . . . ?
C14 C13 C17 C18 -148.3(5) . . . . ?
C12 C13 C17 C18 31.8(6) . . . . ?
C14 C13 C17 C19 -27.3(7) . . . . ?
C12 C13 C17 C19 152.8(5) . . . . ?
C14 C13 C17 C20 92.2(6) . . . . ?
C12 C13 C17 C20 -87.7(6) . . . . ?
C16 C15 C21 C23 135.4(6) . . . . ?
C14 C15 C21 C23 -46.6(7) . . . . ?
C16 C15 C21 C22 -105.2(6) . . . . ?
C14 C15 C21 C22 72.8(6) . . . . ?
C16 C15 C21 C24 14.1(8) . . . . ?
C14 C15 C21 C24 -168.0(5) . . . . ?
C4 C5 C25 C30 37.3(7) . . . . ?
C1 C5 C25 C30 -144.9(5) . . . . ?
Fe1 C5 C25 C30 -50.6(6) . . . . ?
C4 C5 C25 C26 -138.7(5) . . . . ?
C1 C5 C25 C26 39.1(7) . . . . ?
Fe1 C5 C25 C26 133.3(4) . . . . ?
C30 C25 C26 C27 -1.4(7) . . . . ?
C5 C25 C26 C27 174.8(4) . . . . ?
C25 C26 C27 C28 1.3(7) . . . . ?
C25 C26 C27 C31 -175.3(4) . . . . ?
C26 C27 C28 C29 -0.3(7) . . . . ?
C31 C27 C28 C29 176.3(5) . . . . ?
C27 C28 C29 C30 -0.6(8) . . . . ?
C27 C28 C29 C35 178.3(5) . . . . ?
C26 C25 C30 C29 0.4(7) . . . . ?
C5 C25 C30 C29 -175.7(5) . . . . ?
C28 C29 C30 C25 0.5(8) . . . . ?
C35 C29 C30 C25 -178.4(5) . . . . ?
C28 C27 C31 C34 48.5(6) . . . . ?
C26 C27 C31 C34 -135.0(5) . . . . ?
C28 C27 C31 C32 169.4(4) . . . . ?
C26 C27 C31 C32 -14.1(6) . . . . ?
C28 C27 C31 C33 -71.0(6) . . . . ?
C26 C27 C31 C33 105.5(5) . . . . ?
C28 C29 C35 C36 59.0(8) . . . . ?
C30 C29 C35 C36 -122.2(7) . . . . ?
C28 C29 C35 C77 -111.3(8) . . . . ?
C30 C29 C35 C77 67.5(9) . . . . ?
C28 C29 C35 C38 -173.7(7) . . . . ?
C30 C29 C35 C38 5.2(9) . . . . ?
C28 C29 C35 C37 -66.1(8) . . . . ?
C30 C29 C35 C37 112.8(7) . . . . ?
C28 C29 C35 C79 123.3(7) . . . . ?
C30 C29 C35 C79 -57.9(8) . . . . ?
C28 C29 C35 C78 13.5(9) . . . . ?
C30 C29 C35 C78 -167.7(7) . . . . ?
C43 C39 C40 C41 -1.3(5) . . . . ?
Al1 C39 C40 C41 -162.2(4) . . . . ?
Fe2 C39 C40 C41 -59.5(3) . . . . ?
C43 C39 C40 C49 -177.0(4) . . . . ?
Al1 C39 C40 C49 22.1(8) . . . . ?
Fe2 C39 C40 C49 124.8(5) . . . . ?
C43 C39 C40 Fe2 58.3(3) . . . . ?
Al1 C39 C40 Fe2 -102.6(4) . . . . ?
C39 C40 C41 C42 0.8(5) . . . . ?
C49 C40 C41 C42 176.8(4) . . . . ?
Fe2 C40 C41 C42 -59.5(3) . . . . ?
C39 C40 C41 Fe2 60.3(3) . . . . ?
C49 C40 C41 Fe2 -123.6(4) . . . . ?
C40 C41 C42 C43 0.1(5) . . . . ?
Fe2 C41 C42 C43 -59.0(3) . . . . ?
C40 C41 C42 Fe2 59.1(3) . . . . ?
C41 C42 C43 C39 -0.9(5) . . . . ?
Fe2 C42 C43 C39 -59.7(3) . . . . ?
C41 C42 C43 C63 -174.7(4) . . . . ?
Fe2 C42 C43 C63 126.5(5) . . . . ?
C41 C42 C43 Fe2 58.8(3) . . . . ?
C40 C39 C43 C42 1.3(5) . . . . ?
Al1 C39 C43 C42 165.8(3) . . . . ?
Fe2 C39 C43 C42 59.2(3) . . . . ?
C40 C39 C43 C63 175.0(4) . . . . ?
Al1 C39 C43 C63 -20.5(7) . . . . ?
Fe2 C39 C43 C63 -127.2(5) . . . . ?
C40 C39 C43 Fe2 -57.8(3) . . . . ?
Al1 C39 C43 Fe2 106.7(3) . . . . ?
C48 C44 C45 C46 0.1(6) . . . . ?
Fe2 C44 C45 C46 60.0(4) . . . . ?
C48 C44 C45 Fe2 -59.9(4) . . . . ?
C44 C45 C46 C47 0.0(6) . . . . ?
Fe2 C45 C46 C47 60.0(4) . . . . ?
C44 C45 C46 Fe2 -60.0(4) . . . . ?
C45 C46 C47 C48 0.0(6) . . . . ?
Fe2 C46 C47 C48 59.6(4) . . . . ?
C45 C46 C47 Fe2 -59.6(4) . . . . ?
C46 C47 C48 C44 0.1(6) . . . . ?
Fe2 C47 C48 C44 59.2(4) . . . . ?
C46 C47 C48 Fe2 -59.1(4) . . . . ?
C45 C44 C48 C47 -0.1(6) . . . . ?
Fe2 C44 C48 C47 -59.3(4) . . . . ?
C45 C44 C48 Fe2 59.3(4) . . . . ?
C41 C40 C49 C54 37.5(6) . . . . ?
C39 C40 C49 C54 -147.3(5) . . . . ?
Fe2 C40 C49 C54 -50.9(6) . . . . ?
C41 C40 C49 C50 -137.6(4) . . . . ?
C39 C40 C49 C50 37.6(7) . . . . ?
Fe2 C40 C49 C50 133.9(4) . . . . ?
C54 C49 C50 C51 -3.1(6) . . . . ?
C40 C49 C50 C51 172.1(4) . . . . ?
C49 C50 C51 C52 4.3(6) . . . . ?
C49 C50 C51 C55 -175.8(4) . . . . ?
C50 C51 C52 C53 -2.4(6) . . . . ?
C55 C51 C52 C53 177.8(4) . . . . ?
C51 C52 C53 C54 -0.7(6) . . . . ?
C51 C52 C53 C59 -178.7(4) . . . . ?
C50 C49 C54 C53 -0.2(6) . . . . ?
C40 C49 C54 C53 -175.4(4) . . . . ?
C52 C53 C54 C49 2.0(6) . . . . ?
C59 C53 C54 C49 -179.9(4) . . . . ?
C52 C51 C55 C57 -28.4(6) . . . . ?
C50 C51 C55 C57 151.8(4) . . . . ?
C52 C51 C55 C56 91.8(6) . . . . ?
C50 C51 C55 C56 -88.1(6) . . . . ?
C52 C51 C55 C58 -147.8(5) . . . . ?
C50 C51 C55 C58 32.4(6) . . . . ?
C52 C53 C59 C61 -135.6(5) . . . . ?
C54 C53 C59 C61 46.5(6) . . . . ?
C52 C53 C59 C60 -13.8(7) . . . . ?
C54 C53 C59 C60 168.3(5) . . . . ?
C52 C53 C59 C62 104.9(5) . . . . ?
C54 C53 C59 C62 -73.1(6) . . . . ?
C42 C43 C63 C64 133.8(5) . . . . ?
C39 C43 C63 C64 -38.9(7) . . . . ?
Fe2 C43 C63 C64 -134.2(4) . . . . ?
C42 C43 C63 C68 -45.2(7) . . . . ?
C39 C43 C63 C68 142.0(5) . . . . ?
Fe2 C43 C63 C68 46.7(6) . . . . ?
C68 C63 C64 C65 -1.6(6) . . . . ?
C43 C63 C64 C65 179.4(4) . . . . ?
C63 C64 C65 C66 1.3(6) . . . . ?
C63 C64 C65 C69 178.9(4) . . . . ?
C64 C65 C66 C67 0.1(7) . . . . ?
C69 C65 C66 C67 -177.4(4) . . . . ?
C65 C66 C67 C68 -1.2(6) . . . . ?
C65 C66 C67 C73 178.0(4) . . . . ?
C66 C67 C68 C63 1.0(6) . . . . ?
C73 C67 C68 C63 -178.3(4) . . . . ?
C64 C63 C68 C67 0.4(6) . . . . ?
C43 C63 C68 C67 179.5(4) . . . . ?
C66 C65 C69 C81 -5.7(9) . . . . ?
C64 C65 C69 C81 176.8(8) . . . . ?
C66 C65 C69 C82 117.5(7) . . . . ?
C64 C65 C69 C82 -60.0(7) . . . . ?
C66 C65 C69 C80 -125.9(6) . . . . ?
C64 C65 C69 C80 56.6(6) . . . . ?
C66 C65 C69 C70 177.8(6) . . . . ?
C64 C65 C69 C70 0.3(8) . . . . ?
C66 C65 C69 C71 -59.2(7) . . . . ?
C64 C65 C69 C71 123.3(6) . . . . ?
C66 C65 C69 C72 58.2(7) . . . . ?
C64 C65 C69 C72 -119.3(7) . . . . ?
C68 C67 C73 C84 59.6(8) . . . . ?
C66 C67 C73 C84 -119.6(7) . . . . ?
C68 C67 C73 C76 -128.1(7) . . . . ?
C66 C67 C73 C76 52.6(8) . . . . ?
C68 C67 C73 C85 -169.1(6) . . . . ?
C66 C67 C73 C85 11.7(8) . . . . ?
C68 C67 C73 C74 1.6(7) . . . . ?
C66 C67 C73 C74 -177.6(5) . . . . ?
C68 C67 C73 C83 -61.1(6) . . . . ?
C66 C67 C73 C83 119.7(5) . . . . ?
C68 C67 C73 C75 112.0(6) . . . . ?
C66 C67 C73 C75 -67.2(6) . . . . ?
